data_1508603
loop_
_publ_author_name
'Imae, Kazumi'
'Konno, Takashi'
'Ogata, Kenichi'
'Fukuzawa, Shin-ichi'

_publ_section_title
;
 Silver/ThioClickFerrophos-catalyzed enantioselective conjugate addition
 and cycloaddition of glycine imino ester with nitroalkenes.
;
_journal_issue 17
_journal_name_full 'Organic letters'
_journal_page_first 4410
_journal_page_last 4413
_journal_paper_doi 10.1021/ol301916t
_journal_volume 14
_journal_year 2012
_chemical_absolute_configuration 'CHOOSE rm ad rmad syn or unk'
_chemical_formula_moiety 'C28 H30 N2 O5'
_chemical_formula_sum 'C28 H30 N2 O5'
_chemical_formula_weight 474.56
_space_group_IT_number 19
_symmetry_cell_setting orthorhombic
_symmetry_Int_Tables_number 19
_symmetry_space_group_name_Hall 'P 2ac 2ab'
_symmetry_space_group_name_H-M 'P 21 21 21'
_atom_sites_solution_hydrogens geom
_atom_sites_solution_primary direct
_atom_sites_solution_secondary difmap
_cell_angle_alpha 90.0000
_cell_angle_beta 90.0000
_cell_angle_gamma 90.0000
_cell_formula_units_Z 4
_cell_length_a 8.53926(15)
_cell_length_b 10.9997(2)
_cell_length_c 27.0467(5)
_cell_measurement_reflns_used 14607
_cell_measurement_temperature 198
_cell_measurement_theta_max 68.25
_cell_measurement_theta_min 3.27
_cell_volume 2540.48(8)
_computing_cell_refinement 'RAPID AUTO'
_computing_data_collection 'RAPID AUTO (Rigaku, ????)'
_computing_data_reduction 'RAPID AUTO'
_computing_molecular_graphics 'CrystalStructure 4.0'
_computing_publication_material 'CrystalStructure 4.0 (Rigaku, 2010)'
_computing_structure_refinement 'CRYSTALS (Carruthers, et al., 1999)'
_computing_structure_solution SIR97
_diffrn_ambient_temperature 198
_diffrn_detector_area_resol_mean 10.000
_diffrn_measured_fraction_theta_full 0.984
_diffrn_measured_fraction_theta_max 0.984
_diffrn_measurement_device_type 'Rigaku R-AXIS RAPID'
_diffrn_measurement_method \w
_diffrn_radiation_type 'Cu K\a'
_diffrn_radiation_wavelength 1.54187
_diffrn_reflns_av_R_equivalents 0.0601
_diffrn_reflns_limit_h_max 10
_diffrn_reflns_limit_h_min -10
_diffrn_reflns_limit_k_max 13
_diffrn_reflns_limit_k_min -13
_diffrn_reflns_limit_l_max 31
_diffrn_reflns_limit_l_min -32
_diffrn_reflns_number 23776
_diffrn_reflns_theta_full 68.25
_diffrn_reflns_theta_max 68.25
_diffrn_standards_number 0
_exptl_absorpt_coefficient_mu 0.695
_exptl_absorpt_correction_T_max 0.959
_exptl_absorpt_correction_T_min 0.924
_exptl_absorpt_correction_type numerical
_exptl_absorpt_process_details 'NUMABS (Rigaku, 1999)'
_exptl_crystal_colour colorless
_exptl_crystal_density_diffrn 1.241
_exptl_crystal_density_method 'not measured'
_exptl_crystal_description block
_exptl_crystal_F_000 1008.00
_exptl_crystal_size_max 0.130
_exptl_crystal_size_mid 0.110
_exptl_crystal_size_min 0.060
_refine_diff_density_max 0.924
_refine_diff_density_min -0.863
_refine_ls_abs_structure_details 'Flack, H. D. (1983), Acta Cryst. A39, 876-881.  1856 Friedel Pairs'
_refine_ls_abs_structure_Flack 0.1(3)
_refine_ls_extinction_coef 35(3)
_refine_ls_extinction_method 'Larson (1970) Crystallographic Computing eq. 22'
_refine_ls_goodness_of_fit_ref 1.000
_refine_ls_hydrogen_treatment constr
_refine_ls_number_parameters 348
_refine_ls_number_reflns 4504
_refine_ls_R_factor_gt 0.0677
_refine_ls_shift/su_max 0.000
_refine_ls_structure_factor_coef Fsqd
_refine_ls_weighting_details 'w = 1/[1.9000\s(Fo^2^)]/(4Fo^2^)'
_refine_ls_weighting_scheme calc
_refine_ls_wR_factor_ref 0.0611
_reflns_number_gt 1940
_reflns_number_total 4504
_reflns_threshold_expression F^2^>2.0\s(F^2^)
_cod_data_source_file ol301916t_si_002.cif
_cod_data_source_block C28H30N2O5
_cod_database_code 1508603

loop_
_symmetry_equiv_pos_site_id
_symmetry_equiv_pos_as_xyz
1 +X,+Y,+Z
2 1/2+X,1/2-Y,-Z
3 -X,1/2+Y,1/2-Z
4 1/2-X,-Y,1/2+Z

loop_
_atom_site_label
_atom_site_type_symbol
_atom_site_fract_x
_atom_site_fract_y
_atom_site_fract_z
_atom_site_U_iso_or_equiv
_atom_site_adp_type
_atom_site_occupancy
_atom_site_symmetry_multiplicity
_atom_site_calc_flag
_atom_site_refinement_flags
O(1) O 0.5426(3) 0.9376(3) 0.42643(9) 0.0581(10) Uani 1.0 4 d .
O(2) O 0.7169(4) 0.8057(3) 0.45921(9) 0.0793(12) Uani 1.0 4 d .
O(3) O -0.0806(4) 0.9552(3) 0.31490(10) 0.0613(11) Uani 1.0 4 d .
O(4) O 0.3840(4) 0.3833(3) 0.40875(11) 0.0854(13) Uani 1.0 4 d .
O(5) O 0.5606(4) 0.4905(3) 0.44752(10) 0.0774(12) Uani 1.0 4 d .
N(1) N 0.7152(4) 0.6732(3) 0.37373(10) 0.0467(12) Uani 1.0 4 d .
N(2) N 0.4741(5) 0.4703(4) 0.41262(14) 0.0629(17) Uani 1.0 4 d .
C(1) C 0.5926(5) 0.7619(4) 0.38204(13) 0.0433(15) Uani 1.0 4 d .
C(2) C 0.4359(6) 0.6878(4) 0.38990(12) 0.0457(15) Uani 1.0 4 d .
C(3) C 0.4760(5) 0.5595(4) 0.36999(13) 0.0425(15) Uani 1.0 4 d .
C(4) C 0.6445(5) 0.5698(4) 0.34769(14) 0.0424(16) Uani 1.0 4 d .
C(5) C 0.6285(6) 0.8374(5) 0.42738(17) 0.0548(19) Uani 1.0 4 d .
C(6) C 0.5307(7) 1.0175(5) 0.47070(16) 0.073(2) Uani 1.0 4 d .
C(7) C 0.6882(6) 1.0758(4) 0.47991(15) 0.141(3) Uani 1.0 4 d .
C(8) C 0.4748(5) 0.9457(4) 0.51394(13) 0.107(2) Uani 1.0 4 d .
C(9) C 0.4142(7) 1.1098(4) 0.45425(14) 0.162(3) Uani 1.0 4 d .
C(10) C 0.2936(6) 0.7494(4) 0.36809(16) 0.0450(16) Uani 1.0 4 d .
C(11) C 0.1794(6) 0.7990(4) 0.39887(15) 0.0579(18) Uani 1.0 4 d .
C(12) C 0.0563(6) 0.8650(4) 0.38020(16) 0.0586(18) Uani 1.0 4 d .
C(13) C 0.0446(6) 0.8846(4) 0.33004(18) 0.0490(18) Uani 1.0 4 d .
C(14) C 0.1523(5) 0.8345(4) 0.29865(14) 0.0514(17) Uani 1.0 4 d .
C(15) C 0.2766(5) 0.7669(4) 0.31769(15) 0.0550(17) Uani 1.0 4 d .
C(16) C -0.0758(4) 1.0028(3) 0.26600(13) 0.0749(17) Uani 1.0 4 d .
C(17) C 0.7501(6) 0.4580(4) 0.35208(13) 0.0454(17) Uani 1.0 4 d .
C(18) C 0.6924(5) 0.3408(5) 0.34531(13) 0.0582(17) Uani 1.0 4 d .
C(19) C 0.7874(7) 0.2407(4) 0.34915(14) 0.0662(19) Uani 1.0 4 d .
C(20) C 0.9435(7) 0.2542(5) 0.35997(14) 0.0671(19) Uani 1.0 4 d .
C(21) C 1.0043(5) 0.3698(5) 0.36525(13) 0.0637(18) Uani 1.0 4 d .
C(22) C 0.9097(6) 0.4711(4) 0.36119(12) 0.0540(17) Uani 1.0 4 d .
C(23) C 0.6301(5) 0.6007(4) 0.29216(15) 0.0438(16) Uani 1.0 4 d .
C(24) C 0.5396(5) 0.5282(4) 0.26096(16) 0.0582(17) Uani 1.0 4 d .
C(25) C 0.5361(6) 0.5486(4) 0.21053(17) 0.073(2) Uani 1.0 4 d .
C(26) C 0.6194(6) 0.6422(5) 0.19035(16) 0.079(3) Uani 1.0 4 d .
C(27) C 0.7081(5) 0.7154(4) 0.22084(17) 0.0631(18) Uani 1.0 4 d .
C(28) C 0.7147(5) 0.6946(4) 0.27150(15) 0.0538(17) Uani 1.0 4 d .
H(1) H 0.7579 0.6477 0.4053 0.0560 Uiso 1.0 4 calc R
H(2) H 0.5808 0.8131 0.3526 0.0516 Uiso 1.0 4 calc R
H(3) H 0.4196 0.6801 0.4256 0.0549 Uiso 1.0 4 calc R
H(4) H 0.3990 0.5351 0.3450 0.0510 Uiso 1.0 4 calc R
H(5) H 0.7075 1.0797 0.5148 0.1694 Uiso 1.0 4 calc R
H(6) H 0.7662 1.0255 0.4645 0.1695 Uiso 1.0 4 calc R
H(7) H 0.6929 1.1561 0.4661 0.1696 Uiso 1.0 4 calc R
H(8) H 0.5616 0.9049 0.5292 0.1282 Uiso 1.0 4 calc R
H(9) H 0.4229 0.9957 0.5380 0.1281 Uiso 1.0 4 calc R
H(10) H 0.4025 0.8865 0.5013 0.1282 Uiso 1.0 4 calc R
H(11) H 0.4271 1.1850 0.4718 0.1945 Uiso 1.0 4 calc R
H(12) H 0.3128 1.0764 0.4614 0.1943 Uiso 1.0 4 calc R
H(13) H 0.4230 1.1242 0.4194 0.1946 Uiso 1.0 4 calc R
H(14) H 0.1861 0.7873 0.4329 0.0696 Uiso 1.0 4 calc R
H(15) H -0.0209 0.8971 0.4006 0.0704 Uiso 1.0 4 calc R
H(16) H 0.1448 0.8475 0.2648 0.0615 Uiso 1.0 4 calc R
H(17) H 0.3504 0.7316 0.2969 0.0659 Uiso 1.0 4 calc R
H(18) H 0.0167 1.0514 0.2617 0.0898 Uiso 1.0 4 calc R
H(19) H -0.1668 1.0515 0.2594 0.0900 Uiso 1.0 4 calc R
H(20) H -0.0731 0.9354 0.2435 0.0899 Uiso 1.0 4 calc R
H(21) H 0.5869 0.3324 0.3375 0.0697 Uiso 1.0 4 calc R
H(22) H 0.7439 0.1640 0.3447 0.0793 Uiso 1.0 4 calc R
H(23) H 1.0055 0.1851 0.3632 0.0804 Uiso 1.0 4 calc R
H(24) H 1.1103 0.3779 0.3723 0.0764 Uiso 1.0 4 calc R
H(25) H 0.9536 0.5481 0.3641 0.0645 Uiso 1.0 4 calc R
H(26) H 0.4822 0.4641 0.2741 0.0697 Uiso 1.0 4 calc R
H(27) H 0.4768 0.4985 0.1901 0.0882 Uiso 1.0 4 calc R
H(28) H 0.6150 0.6576 0.1566 0.0944 Uiso 1.0 4 calc R
H(29) H 0.7641 0.7799 0.2074 0.0756 Uiso 1.0 4 calc R
H(30) H 0.7777 0.7418 0.2919 0.0644 Uiso 1.0 4 calc R

loop_
_atom_site_aniso_label
_atom_site_aniso_U_11
_atom_site_aniso_U_22
_atom_site_aniso_U_33
_atom_site_aniso_U_12
_atom_site_aniso_U_13
_atom_site_aniso_U_23
O(1) 0.089(3) 0.0448(19) 0.0402(17) 0.0062(19) -0.0032(18) -0.0087(17)
O(2) 0.089(3) 0.085(3) 0.064(3) 0.016(3) -0.0240(19) -0.021(2)
O(3) 0.059(3) 0.055(2) 0.070(3) 0.0027(19) -0.000(2) 0.0097(17)
O(4) 0.085(3) 0.057(3) 0.114(3) -0.0111(19) 0.015(3) 0.013(2)
O(5) 0.088(3) 0.086(3) 0.059(2) 0.005(3) -0.003(2) 0.0223(19)
N(1) 0.053(3) 0.047(3) 0.041(3) 0.002(2) -0.0065(19) -0.0092(19)
N(2) 0.066(4) 0.061(4) 0.061(3) 0.008(3) 0.018(3) 0.006(3)
C(1) 0.048(3) 0.035(3) 0.047(3) -0.010(3) 0.001(3) -0.002(3)
C(2) 0.052(4) 0.044(3) 0.041(3) 0.007(3) 0.003(3) 0.001(3)
C(3) 0.043(4) 0.047(3) 0.038(3) -0.004(3) -0.002(3) 0.007(3)
C(4) 0.050(4) 0.038(3) 0.039(3) -0.005(3) 0.003(3) -0.000(3)
C(5) 0.066(5) 0.049(4) 0.050(4) -0.001(3) 0.002(3) 0.000(4)
C(6) 0.132(6) 0.048(4) 0.039(3) 0.003(4) 0.000(4) -0.025(3)
C(7) 0.222(7) 0.098(5) 0.102(5) -0.068(5) 0.015(5) -0.048(4)
C(8) 0.187(6) 0.090(4) 0.043(3) 0.012(4) 0.025(4) -0.007(3)
C(9) 0.306(8) 0.087(4) 0.093(4) 0.128(5) -0.062(5) -0.042(4)
C(10) 0.050(4) 0.049(3) 0.036(3) -0.014(3) 0.001(3) -0.006(3)
C(11) 0.059(4) 0.066(4) 0.049(4) 0.003(3) 0.011(3) 0.011(3)
C(12) 0.061(4) 0.059(4) 0.056(4) -0.001(3) 0.017(3) -0.001(3)
C(13) 0.045(4) 0.044(4) 0.058(4) -0.003(3) 0.001(3) -0.001(3)
C(14) 0.059(4) 0.051(4) 0.044(3) 0.001(3) 0.001(3) -0.010(3)
C(15) 0.049(4) 0.060(4) 0.056(4) 0.005(3) 0.005(3) -0.007(3)
C(16) 0.056(4) 0.078(4) 0.090(4) 0.015(3) -0.003(4) 0.012(3)
C(17) 0.057(4) 0.040(4) 0.039(3) -0.006(3) -0.003(3) -0.004(3)
C(18) 0.060(4) 0.054(4) 0.061(3) 0.004(4) 0.007(3) -0.003(3)
C(19) 0.070(4) 0.050(4) 0.078(4) 0.011(4) 0.003(4) -0.002(3)
C(20) 0.086(5) 0.055(4) 0.061(3) 0.034(4) 0.004(4) -0.003(3)
C(21) 0.064(5) 0.076(4) 0.051(3) 0.018(4) -0.001(3) 0.000(3)
C(22) 0.066(4) 0.054(4) 0.042(3) -0.005(4) -0.003(3) -0.006(3)
C(23) 0.043(4) 0.046(4) 0.042(3) 0.007(3) -0.002(3) -0.004(3)
C(24) 0.067(4) 0.048(4) 0.060(4) -0.004(3) -0.008(3) 0.003(3)
C(25) 0.109(5) 0.055(4) 0.056(4) 0.021(4) -0.032(4) -0.020(3)
C(26) 0.116(6) 0.073(5) 0.047(4) 0.027(4) -0.012(4) -0.005(4)
C(27) 0.077(4) 0.059(4) 0.053(4) 0.010(3) 0.015(3) 0.003(3)
C(28) 0.058(4) 0.059(4) 0.044(4) -0.004(3) 0.004(3) 0.011(3)

loop_
_atom_type_symbol
_atom_type_description
_atom_type_scat_dispersion_real
_atom_type_scat_dispersion_imag
_atom_type_scat_source
C C 0.0181 0.0091
;
International Tables for Crystallography
(1992, Vol. C, Tables 4.2.6.8 and 6.1.1.4)
;
H H 0.0000 0.0000
;
International Tables for Crystallography
(1992, Vol. C, Table 6.1.1.4)
;
N N 0.0311 0.0180
;
International Tables for Crystallography
(1992, Vol. C, Tables 4.2.6.8 and 6.1.1.4)
;
O O 0.0492 0.0322
;
International Tables for Crystallography
(1992, Vol. C, Tables 4.2.6.8 and 6.1.1.4)
;

loop_
_geom_angle_atom_site_label_1
_geom_angle_atom_site_label_2
_geom_angle_atom_site_label_3
_geom_angle
_geom_angle_publ_flag
C(5) O(1) C(6) 120.9(4) yes
C(13) O(3) C(16) 117.4(3) yes
C(1) N(1) C(4) 107.4(3) yes
O(4) N(2) O(5) 125.9(4) yes
O(4) N(2) C(3) 116.4(4) yes
O(5) N(2) C(3) 117.7(4) yes
N(1) C(1) C(2) 106.6(3) yes
N(1) C(1) C(5) 110.4(4) yes
C(2) C(1) C(5) 110.2(4) yes
C(1) C(2) C(3) 103.6(3) yes
C(1) C(2) C(10) 113.4(3) yes
C(3) C(2) C(10) 116.8(4) yes
N(2) C(3) C(2) 108.9(3) yes
N(2) C(3) C(4) 110.5(3) yes
C(2) C(3) C(4) 105.8(3) yes
N(1) C(4) C(3) 104.4(3) yes
N(1) C(4) C(17) 110.1(4) yes
N(1) C(4) C(23) 109.2(3) yes
C(3) C(4) C(17) 117.0(4) yes
C(3) C(4) C(23) 108.5(4) yes
C(17) C(4) C(23) 107.4(3) yes
O(1) C(5) O(2) 127.3(5) yes
O(1) C(5) C(1) 109.2(4) yes
O(2) C(5) C(1) 123.4(4) yes
O(1) C(6) C(7) 108.8(4) yes
O(1) C(6) C(8) 109.9(4) yes
O(1) C(6) C(9) 102.0(4) yes
C(7) C(6) C(8) 112.4(4) yes
C(7) C(6) C(9) 110.8(4) yes
C(8) C(6) C(9) 112.4(5) yes
C(2) C(10) C(11) 120.3(4) yes
C(2) C(10) C(15) 122.1(4) yes
C(11) C(10) C(15) 117.4(4) yes
C(10) C(11) C(12) 121.5(4) yes
C(11) C(12) C(13) 120.0(4) yes
O(3) C(13) C(12) 115.8(4) yes
O(3) C(13) C(14) 124.2(4) yes
C(12) C(13) C(14) 120.0(4) yes
C(13) C(14) C(15) 119.8(4) yes
C(10) C(15) C(14) 121.2(4) yes
C(4) C(17) C(18) 121.7(4) yes
C(4) C(17) C(22) 120.5(4) yes
C(18) C(17) C(22) 117.7(4) yes
C(17) C(18) C(19) 121.6(5) yes
C(18) C(19) C(20) 120.2(5) yes
C(19) C(20) C(21) 119.1(5) yes
C(20) C(21) C(22) 121.0(5) yes
C(17) C(22) C(21) 120.2(4) yes
C(4) C(23) C(24) 120.4(4) yes
C(4) C(23) C(28) 121.1(4) yes
C(24) C(23) C(28) 118.3(4) yes
C(23) C(24) C(25) 121.1(4) yes
C(24) C(25) C(26) 120.4(4) yes
C(25) C(26) C(27) 119.2(4) yes
C(26) C(27) C(28) 121.0(4) yes
C(23) C(28) C(27) 120.1(4) yes
C(1) N(1) H(1) 109.243 no
C(4) N(1) H(1) 110.707 no
N(1) C(1) H(2) 109.590 no
C(2) C(1) H(2) 108.596 no
C(5) C(1) H(2) 111.252 no
C(1) C(2) H(3) 107.275 no
C(3) C(2) H(3) 107.204 no
C(10) C(2) H(3) 108.037 no
N(2) C(3) H(4) 109.838 no
C(2) C(3) H(4) 109.909 no
C(4) C(3) H(4) 111.827 no
C(6) C(7) H(5) 109.498 no
C(6) C(7) H(6) 107.556 no
C(6) C(7) H(7) 111.350 no
H(5) C(7) H(6) 109.475 no
H(5) C(7) H(7) 109.481 no
H(6) C(7) H(7) 109.445 no
C(6) C(8) H(8) 109.766 no
C(6) C(8) H(9) 112.015 no
C(6) C(8) H(10) 106.595 no
H(8) C(8) H(9) 109.476 no
H(8) C(8) H(10) 109.444 no
H(9) C(8) H(10) 109.484 no
C(6) C(9) H(11) 111.328 no
C(6) C(9) H(12) 106.340 no
C(6) C(9) H(13) 110.717 no
H(11) C(9) H(12) 109.483 no
H(11) C(9) H(13) 109.467 no
H(12) C(9) H(13) 109.444 no
C(10) C(11) H(14) 119.582 no
C(12) C(11) H(14) 118.900 no
C(11) C(12) H(15) 121.657 no
C(13) C(12) H(15) 118.326 no
C(13) C(14) H(16) 120.250 no
C(15) C(14) H(16) 119.885 no
C(10) C(15) H(17) 117.770 no
C(14) C(15) H(17) 121.055 no
O(3) C(16) H(18) 109.947 no
O(3) C(16) H(19) 110.718 no
O(3) C(16) H(20) 107.745 no
H(18) C(16) H(19) 109.480 no
H(18) C(16) H(20) 109.475 no
H(19) C(16) H(20) 109.448 no
C(17) C(18) H(21) 117.668 no
C(19) C(18) H(21) 120.712 no
C(18) C(19) H(22) 118.874 no
C(20) C(19) H(22) 120.874 no
C(19) C(20) H(23) 118.997 no
C(21) C(20) H(23) 121.882 no
C(20) C(21) H(24) 118.431 no
C(22) C(21) H(24) 120.541 no
C(17) C(22) H(25) 120.202 no
C(21) C(22) H(25) 119.562 no
C(23) C(24) H(26) 119.611 no
C(25) C(24) H(26) 119.313 no
C(24) C(25) H(27) 120.115 no
C(26) C(25) H(27) 119.531 no
C(25) C(26) H(28) 120.619 no
C(27) C(26) H(28) 120.210 no
C(26) C(27) H(29) 119.670 no
C(28) C(27) H(29) 119.286 no
C(23) C(28) H(30) 118.730 no
C(27) C(28) H(30) 121.141 no

loop_
_geom_bond_atom_site_label_1
_geom_bond_atom_site_label_2
_geom_bond_distance
_geom_bond_publ_flag
O(1) C(5) 1.324(6) yes
O(1) C(6) 1.488(5) yes
O(2) C(5) 1.197(6) yes
O(3) C(13) 1.383(6) yes
O(3) C(16) 1.423(5) yes
O(4) N(2) 1.233(5) yes
O(5) N(2) 1.219(5) yes
N(1) C(1) 1.449(5) yes
N(1) C(4) 1.467(5) yes
N(2) C(3) 1.514(6) yes
C(1) C(2) 1.581(6) yes
C(1) C(5) 1.513(6) yes
C(2) C(3) 1.549(6) yes
C(2) C(10) 1.511(6) yes
C(3) C(4) 1.564(6) yes
C(4) C(17) 1.529(7) yes
C(4) C(23) 1.545(6) yes
C(6) C(7) 1.511(8) yes
C(6) C(8) 1.490(6) yes
C(6) C(9) 1.490(7) yes
C(10) C(11) 1.393(7) yes
C(10) C(15) 1.384(6) yes
C(11) C(12) 1.374(7) yes
C(12) C(13) 1.377(7) yes
C(13) C(14) 1.368(6) yes
C(14) C(15) 1.394(6) yes
C(17) C(18) 1.393(7) yes
C(17) C(22) 1.393(7) yes
C(18) C(19) 1.371(7) yes
C(19) C(20) 1.373(8) yes
C(20) C(21) 1.381(7) yes
C(21) C(22) 1.380(7) yes
C(23) C(24) 1.395(6) yes
C(23) C(28) 1.378(6) yes
C(24) C(25) 1.383(7) yes
C(25) C(26) 1.366(7) yes
C(26) C(27) 1.379(7) yes
C(27) C(28) 1.390(7) yes
N(1) H(1) 0.970 no
C(1) H(2) 0.980 no
C(2) H(3) 0.980 no
C(3) H(4) 0.980 no
C(7) H(5) 0.960 no
C(7) H(6) 0.960 no
C(7) H(7) 0.960 no
C(8) H(8) 0.960 no
C(8) H(9) 0.960 no
C(8) H(10) 0.960 no
C(9) H(11) 0.960 no
C(9) H(12) 0.960 no
C(9) H(13) 0.960 no
C(11) H(14) 0.930 no
C(12) H(15) 0.930 no
C(14) H(16) 0.930 no
C(15) H(17) 0.930 no
C(16) H(18) 0.960 no
C(16) H(19) 0.960 no
C(16) H(20) 0.960 no
C(18) H(21) 0.930 no
C(19) H(22) 0.930 no
C(20) H(23) 0.930 no
C(21) H(24) 0.930 no
C(22) H(25) 0.930 no
C(24) H(26) 0.930 no
C(25) H(27) 0.930 no
C(26) H(28) 0.930 no
C(27) H(29) 0.930 no
C(28) H(30) 0.930 no

loop_
_geom_contact_atom_site_label_1
_geom_contact_atom_site_label_2
_geom_contact_distance
_geom_contact_publ_flag
_geom_contact_site_symmetry_2
O(1) N(1) 3.559(4) no .
O(1) C(2) 3.059(5) no .
O(1) C(10) 3.362(5) no .
O(1) C(11) 3.535(6) no .
O(2) N(1) 2.733(4) no .
O(2) C(2) 3.310(5) no .
O(2) C(6) 2.838(6) no .
O(2) C(7) 3.033(5) no .
O(2) C(8) 2.973(5) no .
O(4) C(2) 3.417(5) no .
O(4) C(4) 3.448(5) no .
O(4) C(17) 3.578(6) no .
O(4) C(18) 3.178(6) no .
O(5) N(1) 3.125(4) no .
O(5) C(1) 3.481(5) no .
O(5) C(2) 2.876(5) no .
O(5) C(4) 2.927(5) no .
O(5) C(17) 3.067(5) no .
O(5) C(18) 3.409(5) no .
N(1) N(2) 3.214(5) no .
N(1) C(22) 2.796(6) no .
N(1) C(28) 2.775(5) no .
N(2) C(1) 3.463(6) no .
N(2) C(17) 2.873(6) no .
N(2) C(18) 2.969(6) no .
C(1) C(11) 3.581(7) no .
C(1) C(15) 3.212(6) no .
C(1) C(23) 3.026(6) no .
C(1) C(28) 3.252(6) no .
C(2) C(23) 3.265(6) no .
C(3) C(15) 3.179(6) no .
C(3) C(18) 3.106(6) no .
C(3) C(24) 3.018(6) no .
C(5) C(7) 3.025(7) no .
C(5) C(8) 2.936(6) no .
C(5) C(9) 3.585(7) no .
C(5) C(10) 3.419(7) no .
C(10) C(13) 2.791(7) no .
C(11) C(14) 2.748(6) no .
C(12) C(15) 2.750(6) no .
C(14) C(16) 2.829(6) no .
C(15) C(23) 3.596(6) no .
C(17) C(20) 2.793(7) no .
C(17) C(24) 3.147(6) no .
C(17) C(28) 3.408(6) no .
C(18) C(21) 2.736(6) no .
C(18) C(23) 3.244(7) no .
C(18) C(24) 3.340(6) no .
C(19) C(22) 2.760(7) no .
C(22) C(23) 3.350(6) no .
C(23) C(26) 2.793(6) no .
C(24) C(27) 2.736(6) no .
C(25) C(28) 2.761(6) no .
O(3) C(19) 3.463(5) no 1_465
O(3) C(20) 3.514(6) no 1_465
O(3) C(28) 3.557(5) no 1_455
O(4) C(7) 3.473(6) no 2_466
O(4) C(9) 3.261(5) no 1_545
O(4) C(21) 3.452(6) no 1_455
C(7) O(4) 3.473(6) no 2_566
C(8) C(22) 3.543(5) no 2_466
C(9) O(4) 3.261(5) no 1_565
C(14) C(25) 3.563(6) no 3_655
C(15) C(25) 3.570(6) no 3_655
C(18) C(26) 3.576(7) no 3_645
C(19) O(3) 3.463(5) no 1_645
C(20) O(3) 3.514(6) no 1_645
C(21) O(4) 3.452(6) no 1_655
C(22) C(8) 3.543(5) no 2_566
C(25) C(14) 3.563(6) no 3_645
C(25) C(15) 3.570(6) no 3_645
C(26) C(18) 3.576(7) no 3_655
C(28) O(3) 3.557(5) no 1_655
O(1) H(2) 2.4429 no .
O(1) H(3) 3.0212 no .
O(1) H(5) 3.1847 no .
O(1) H(6) 2.3757 no .
O(1) H(7) 2.9286 no .
O(1) H(8) 2.8081 no .
O(1) H(9) 3.2481 no .
O(1) H(10) 2.4178 no .
O(1) H(11) 3.1429 no .
O(1) H(12) 2.6597 no .
O(1) H(13) 2.2997 no .
O(1) H(14) 3.4688 no .
O(2) H(1) 2.2946 no .
O(2) H(2) 3.1092 no .
O(2) H(3) 3.0295 no .
O(2) H(5) 3.3701 no .
O(2) H(6) 2.4592 no .
O(2) H(8) 2.5565 no .
O(2) H(10) 3.0488 no .
O(3) H(15) 2.4584 no .
O(3) H(16) 2.6355 no .
O(4) H(3) 3.3107 no .
O(4) H(4) 2.4030 no .
O(4) H(21) 2.6515 no .
O(5) H(1) 2.6709 no .
O(5) H(3) 2.4798 no .
O(5) H(4) 3.1349 no .
O(5) H(21) 3.4541 no .
N(1) H(3) 2.8893 no .
N(1) H(4) 3.1940 no .
N(1) H(25) 2.4711 no .
N(1) H(30) 2.3976 no .
N(2) H(1) 3.1182 no .
N(2) H(3) 2.3806 no .
N(2) H(21) 2.7122 no .
C(1) H(4) 3.1550 no .
C(1) H(17) 3.1124 no .
C(1) H(30) 2.9133 no .
C(2) H(1) 2.8162 no .
C(2) H(14) 2.6642 no .
C(2) H(17) 2.6626 no .
C(3) H(1) 2.7656 no .
C(3) H(2) 2.9666 no .
C(3) H(17) 2.9391 no .
C(3) H(21) 2.8124 no .
C(3) H(26) 2.7978 no .
C(4) H(2) 2.7339 no .
C(4) H(3) 3.0989 no .
C(4) H(17) 3.3701 no .
C(4) H(21) 2.6718 no .
C(4) H(25) 2.6873 no .
C(4) H(26) 2.6894 no .
C(4) H(30) 2.6731 no .
C(5) H(1) 2.4356 no .
C(5) H(3) 2.4857 no .
C(5) H(6) 2.5834 no .
C(5) H(8) 2.9092 no .
C(5) H(10) 2.8303 no .
C(7) H(8) 2.5463 no .
C(7) H(9) 2.8936 no .
C(7) H(10) 3.2593 no .
C(7) H(11) 2.5426 no .
C(7) H(12) 3.2444 no .
C(7) H(13) 2.8450 no .
C(8) H(5) 2.4745 no .
C(8) H(6) 2.9581 no .
C(8) H(7) 3.2406 no .
C(8) H(11) 2.8982 no .
C(8) H(12) 2.4490 no .
C(8) H(13) 3.2550 no .
C(9) H(5) 3.0111 no .
C(9) H(6) 3.1578 no .
C(9) H(7) 2.4553 no .
C(9) H(8) 3.2826 no .
C(9) H(9) 2.5891 no .
C(9) H(10) 2.7676 no .
C(10) H(2) 2.5852 no .
C(10) H(4) 2.5988 no .
C(10) H(15) 3.2599 no .
C(10) H(16) 3.2540 no .
C(11) H(3) 2.5379 no .
C(11) H(10) 3.4968 no .
C(11) H(17) 3.2075 no .
C(12) H(16) 3.2182 no .
C(13) H(14) 3.2154 no .
C(13) H(17) 3.2337 no .
C(13) H(18) 2.6151 no .
C(13) H(19) 3.2053 no .
C(13) H(20) 2.6078 no .
C(14) H(15) 3.2047 no .
C(14) H(18) 2.8343 no .
C(14) H(20) 2.6758 no .
C(15) H(2) 2.8112 no .
C(15) H(3) 3.3055 no .
C(15) H(4) 2.8529 no .
C(15) H(14) 3.2172 no .
C(16) H(16) 2.5436 no .
C(17) H(1) 2.5361 no .
C(17) H(4) 3.1214 no .
C(17) H(22) 3.2414 no .
C(17) H(24) 3.2466 no .
C(17) H(26) 3.1115 no .
C(17) H(30) 3.5278 no .
C(18) H(4) 3.2933 no .
C(18) H(23) 3.2115 no .
C(18) H(25) 3.2304 no .
C(18) H(26) 2.9607 no .
C(19) H(24) 3.2057 no .
C(20) H(21) 3.2223 no .
C(20) H(25) 3.2361 no .
C(21) H(22) 3.2213 no .
C(22) H(1) 2.6233 no .
C(22) H(21) 3.2153 no .
C(22) H(23) 3.2499 no .
C(23) H(1) 3.2900 no .
C(23) H(2) 2.8827 no .
C(23) H(4) 2.5420 no .
C(23) H(17) 2.7915 no .
C(23) H(21) 3.2170 no .
C(23) H(25) 3.4279 no .
C(23) H(27) 3.2553 no .
C(23) H(29) 3.2321 no .
C(24) H(4) 2.5726 no .
C(24) H(17) 2.9255 no .
C(24) H(21) 3.0142 no .
C(24) H(28) 3.2270 no .
C(24) H(30) 3.2181 no .
C(25) H(17) 3.4674 no .
C(25) H(29) 3.2054 no .
C(26) H(26) 3.2167 no .
C(26) H(30) 3.2520 no .
C(27) H(27) 3.2065 no .
C(28) H(2) 2.7966 no .
C(28) H(17) 3.2111 no .
C(28) H(26) 3.2210 no .
C(28) H(28) 3.2484 no .
H(1) H(2) 2.7615 no .
H(1) H(3) 2.9623 no .
H(1) H(25) 2.2885 no .
H(1) H(30) 3.2408 no .
H(2) H(3) 2.8166 no .
H(2) H(4) 3.4355 no .
H(2) H(17) 2.6354 no .
H(2) H(30) 2.4772 no .
H(3) H(4) 2.7067 no .
H(3) H(10) 3.0596 no .
H(3) H(14) 2.3249 no .
H(3) H(17) 3.5763 no .
H(4) H(17) 2.5566 no .
H(4) H(21) 2.7544 no .
H(4) H(26) 2.1896 no .
H(5) H(8) 2.3244 no .
H(5) H(9) 2.6737 no .
H(5) H(10) 3.3814 no .
H(5) H(11) 2.9038 no .
H(5) H(13) 3.5789 no .
H(6) H(8) 2.8065 no .
H(6) H(9) 3.5558 no .
H(6) H(11) 3.3912 no .
H(6) H(13) 3.3554 no .
H(7) H(8) 3.4365 no .
H(7) H(9) 3.4932 no .
H(7) H(11) 2.2971 no .
H(7) H(12) 3.3645 no .
H(7) H(13) 2.6525 no .
H(8) H(12) 3.3814 no .
H(9) H(11) 2.7462 no .
H(9) H(12) 2.4400 no .
H(9) H(13) 3.5048 no .
H(10) H(11) 3.3859 no .
H(10) H(12) 2.4721 no .
H(10) H(13) 3.4316 no .
H(10) H(14) 2.8338 no .
H(12) H(14) 3.4469 no .
H(14) H(15) 2.3116 no .
H(16) H(17) 2.3378 no .
H(16) H(18) 2.4969 no .
H(16) H(19) 3.4836 no .
H(16) H(20) 2.1742 no .
H(17) H(26) 3.2101 no .
H(21) H(22) 2.2955 no .
H(21) H(26) 2.4150 no .
H(22) H(23) 2.3010 no .
H(23) H(24) 2.3146 no .
H(24) H(25) 2.3120 no .
H(25) H(30) 3.2566 no .
H(26) H(27) 2.3044 no .
H(27) H(28) 2.2977 no .
H(28) H(29) 2.3071 no .
H(29) H(30) 2.3265 no .
O(1) H(27) 3.2266 no 3_655
O(1) H(28) 3.5644 no 3_655
O(2) H(3) 3.5667 no 2_566
O(2) H(10) 2.8496 no 2_566
O(2) H(14) 3.1042 no 2_566
O(2) H(15) 2.9210 no 1_655
O(3) H(2) 3.4414 no 1_455
O(3) H(22) 2.8581 no 1_465
O(3) H(23) 2.9405 no 1_465
O(3) H(27) 3.4193 no 3_555
O(3) H(30) 2.7127 no 1_455
O(4) H(5) 2.5899 no 2_466
O(4) H(11) 2.7921 no 1_545
O(4) H(13) 2.8839 no 1_545
O(4) H(24) 2.5365 no 1_455
O(4) H(28) 3.0467 no 3_645
O(4) H(29) 3.5729 no 3_645
O(5) H(5) 3.2751 no 2_466
O(5) H(6) 3.4653 no 2_466
O(5) H(9) 3.1222 no 2_566
O(5) H(10) 3.5030 no 2_566
O(5) H(12) 3.3533 no 2_566
N(1) H(9) 3.5077 no 2_566
N(1) H(15) 3.4161 no 1_655
N(2) H(5) 3.0556 no 2_466
N(2) H(11) 3.5448 no 1_545
N(2) H(24) 3.4455 no 1_455
C(1) H(27) 3.3070 no 3_655
C(5) H(15) 3.1488 no 1_655
C(7) H(11) 3.5768 no 2_576
C(8) H(1) 3.0421 no 2_466
C(8) H(14) 3.4485 no 2_566
C(8) H(25) 3.3048 no 2_466
C(9) H(28) 3.0534 no 3_655
C(11) H(8) 3.1340 no 2_466
C(11) H(25) 3.4954 no 1_455
C(12) H(1) 3.5591 no 1_455
C(12) H(23) 3.5773 no 1_465
C(13) H(23) 3.4415 no 1_465
C(13) H(30) 2.9540 no 1_455
C(14) H(19) 3.4891 no 3_545
C(14) H(30) 3.3620 no 1_455
C(15) H(19) 3.2930 no 3_545
C(15) H(27) 3.3130 no 3_655
C(16) H(22) 3.1680 no 1_465
C(16) H(23) 3.3785 no 1_465
C(16) H(29) 3.2236 no 1_455
C(16) H(30) 3.2097 no 1_455
C(17) H(9) 3.3590 no 2_566
C(17) H(16) 3.5029 no 3_645
C(18) H(16) 3.2865 no 3_645
C(18) H(28) 3.3093 no 3_645
C(19) H(7) 3.3950 no 1_545
C(19) H(16) 3.3477 no 3_645
C(19) H(19) 3.2208 no 1_645
C(19) H(28) 3.5587 no 3_645
C(20) H(18) 3.5258 no 1_645
C(20) H(29) 3.1045 no 3_745
C(21) H(9) 3.0865 no 2_566
C(21) H(20) 3.0851 no 3_645
C(21) H(29) 2.9585 no 3_745
C(22) H(8) 3.5114 no 2_566
C(22) H(9) 2.7546 no 2_566
C(22) H(18) 3.4962 no 3_645
C(22) H(20) 3.1807 no 3_645
C(23) H(18) 3.3932 no 3_645
C(24) H(16) 3.4203 no 3_645
C(24) H(19) 3.2409 no 3_545
C(25) H(2) 3.2593 no 3_645
C(25) H(16) 3.5728 no 3_645
C(25) H(19) 3.2565 no 3_545
C(25) H(21) 3.5408 no 3_655
C(25) H(22) 3.0912 no 3_655
C(26) H(13) 2.9959 no 3_645
C(26) H(18) 3.5128 no 3_645
C(26) H(21) 2.8365 no 3_655
C(26) H(22) 3.2524 no 3_655
C(26) H(23) 3.5471 no 3_755
C(27) H(18) 3.0002 no 3_645
C(27) H(20) 3.1184 no 1_655
C(27) H(21) 3.2389 no 3_655
C(27) H(23) 3.3555 no 3_755
C(27) H(24) 3.4563 no 3_755
C(27) H(26) 3.1847 no 3_655
C(28) H(18) 2.9241 no 3_645
C(28) H(20) 3.2976 no 1_655
H(1) C(8) 3.0421 no 2_566
H(1) C(12) 3.5591 no 1_655
H(1) H(8) 3.1926 no 2_566
H(1) H(9) 2.6135 no 2_566
H(1) H(10) 2.8369 no 2_566
H(1) H(15) 3.3323 no 1_655
H(2) O(3) 3.4414 no 1_655
H(2) C(25) 3.2593 no 3_655
H(2) H(27) 2.3955 no 3_655
H(3) O(2) 3.5667 no 2_466
H(3) H(8) 3.4224 no 2_466
H(4) H(19) 3.4568 no 3_545
H(4) H(24) 3.1000 no 1_455
H(4) H(29) 3.4400 no 3_645
H(5) O(4) 2.5899 no 2_566
H(5) O(5) 3.2751 no 2_566
H(5) N(2) 3.0556 no 2_566
H(5) H(11) 3.2166 no 2_576
H(5) H(24) 3.1973 no 2_466
H(6) O(5) 3.4653 no 2_566
H(6) H(15) 2.8789 no 1_655
H(6) H(22) 3.5874 no 1_565
H(7) C(19) 3.3950 no 1_565
H(7) H(11) 3.1425 no 2_576
H(7) H(22) 3.3155 no 1_565
H(8) C(11) 3.1340 no 2_566
H(8) C(22) 3.5114 no 2_466
H(8) H(1) 3.1926 no 2_466
H(8) H(3) 3.4224 no 2_566
H(8) H(14) 2.5786 no 2_566
H(8) H(25) 3.0734 no 2_466
H(9) O(5) 3.1222 no 2_466
H(9) N(1) 3.5077 no 2_466
H(9) C(17) 3.3590 no 2_466
H(9) C(21) 3.0865 no 2_466
H(9) C(22) 2.7546 no 2_466
H(9) H(1) 2.6135 no 2_466
H(9) H(24) 3.2229 no 2_466
H(9) H(25) 2.7060 no 2_466
H(10) O(2) 2.8496 no 2_466
H(10) O(5) 3.5030 no 2_466
H(10) H(1) 2.8369 no 2_466
H(10) H(14) 3.5625 no 2_566
H(11) O(4) 2.7921 no 1_565
H(11) N(2) 3.5448 no 1_565
H(11) C(7) 3.5768 no 2_476
H(11) H(5) 3.2166 no 2_476
H(11) H(7) 3.1425 no 2_476
H(11) H(28) 3.5022 no 3_655
H(12) O(5) 3.3533 no 2_466
H(12) H(28) 3.3711 no 3_655
H(13) O(4) 2.8839 no 1_565
H(13) C(26) 2.9959 no 3_655
H(13) H(21) 3.4795 no 1_565
H(13) H(22) 3.4328 no 1_565
H(13) H(27) 3.3777 no 3_655
H(13) H(28) 2.1115 no 3_655
H(14) O(2) 3.1042 no 2_466
H(14) C(8) 3.4485 no 2_466
H(14) H(8) 2.5786 no 2_466
H(14) H(10) 3.5625 no 2_466
H(15) O(2) 2.9210 no 1_455
H(15) N(1) 3.4161 no 1_455
H(15) C(5) 3.1488 no 1_455
H(15) H(1) 3.3323 no 1_455
H(15) H(6) 2.8789 no 1_455
H(15) H(23) 3.3339 no 1_465
H(16) C(17) 3.5029 no 3_655
H(16) C(18) 3.2865 no 3_655
H(16) C(19) 3.3477 no 3_655
H(16) C(24) 3.4203 no 3_655
H(16) C(25) 3.5728 no 3_655
H(16) H(19) 3.3266 no 3_545
H(16) H(21) 3.5952 no 3_655
H(16) H(26) 3.5908 no 3_655
H(16) H(30) 3.4234 no 1_455
H(17) H(19) 2.9508 no 3_545
H(17) H(26) 3.5033 no 3_655
H(17) H(27) 3.3051 no 3_655
H(18) C(20) 3.5258 no 1_465
H(18) C(22) 3.4962 no 3_655
H(18) C(23) 3.3932 no 3_655
H(18) C(26) 3.5128 no 3_655
H(18) C(27) 3.0002 no 3_655
H(18) C(28) 2.9241 no 3_655
H(18) H(22) 3.4628 no 1_465
H(18) H(23) 3.1161 no 1_465
H(18) H(25) 3.4116 no 3_655
H(18) H(29) 3.2437 no 3_655
H(18) H(30) 3.0944 no 3_655
H(19) C(14) 3.4891 no 3_555
H(19) C(15) 3.2930 no 3_555
H(19) C(19) 3.2208 no 1_465
H(19) C(24) 3.2409 no 3_555
H(19) C(25) 3.2565 no 3_555
H(19) H(4) 3.4568 no 3_555
H(19) H(16) 3.3266 no 3_555
H(19) H(17) 2.9508 no 3_555
H(19) H(22) 2.7247 no 1_465
H(19) H(23) 3.4932 no 1_465
H(19) H(26) 3.0006 no 3_555
H(19) H(27) 3.0342 no 3_555
H(19) H(29) 3.3538 no 1_455
H(19) H(30) 3.5495 no 1_455
H(20) C(21) 3.0851 no 3_655
H(20) C(22) 3.1807 no 3_655
H(20) C(27) 3.1184 no 1_455
H(20) C(28) 3.2976 no 1_455
H(20) H(24) 3.2110 no 3_655
H(20) H(25) 3.3233 no 3_655
H(20) H(26) 3.5402 no 3_555
H(20) H(29) 2.4101 no 1_455
H(20) H(30) 2.8060 no 1_455
H(21) C(25) 3.5408 no 3_645
H(21) C(26) 2.8365 no 3_645
H(21) C(27) 3.2389 no 3_645
H(21) H(13) 3.4795 no 1_545
H(21) H(16) 3.5952 no 3_645
H(21) H(28) 2.5872 no 3_645
H(21) H(29) 3.2851 no 3_645
H(22) O(3) 2.8581 no 1_645
H(22) C(16) 3.1680 no 1_645
H(22) C(25) 3.0912 no 3_645
H(22) C(26) 3.2524 no 3_645
H(22) H(6) 3.5874 no 1_545
H(22) H(7) 3.3155 no 1_545
H(22) H(13) 3.4328 no 1_545
H(22) H(18) 3.4628 no 1_645
H(22) H(19) 2.7247 no 1_645
H(22) H(27) 2.7832 no 3_645
H(22) H(28) 3.0661 no 3_645
H(23) O(3) 2.9405 no 1_645
H(23) C(12) 3.5773 no 1_645
H(23) C(13) 3.4415 no 1_645
H(23) C(16) 3.3785 no 1_645
H(23) C(26) 3.5471 no 3_745
H(23) C(27) 3.3555 no 3_745
H(23) H(15) 3.3339 no 1_645
H(23) H(18) 3.1161 no 1_645
H(23) H(19) 3.4932 no 1_645
H(23) H(28) 3.2984 no 3_745
H(23) H(29) 2.9338 no 3_745
H(24) O(4) 2.5365 no 1_655
H(24) N(2) 3.4455 no 1_655
H(24) C(27) 3.4563 no 3_745
H(24) H(4) 3.1000 no 1_655
H(24) H(5) 3.1973 no 2_566
H(24) H(9) 3.2229 no 2_566
H(24) H(20) 3.2110 no 3_645
H(24) H(28) 3.4612 no 3_745
H(24) H(29) 2.6383 no 3_745
H(25) C(8) 3.3048 no 2_566
H(25) C(11) 3.4954 no 1_655
H(25) H(8) 3.0734 no 2_566
H(25) H(9) 2.7060 no 2_566
H(25) H(18) 3.4116 no 3_645
H(25) H(20) 3.3233 no 3_645
H(26) C(27) 3.1847 no 3_645
H(26) H(16) 3.5908 no 3_645
H(26) H(17) 3.5033 no 3_645
H(26) H(19) 3.0006 no 3_545
H(26) H(20) 3.5402 no 3_545
H(26) H(29) 2.9623 no 3_645
H(27) O(1) 3.2266 no 3_645
H(27) O(3) 3.4193 no 3_545
H(27) C(1) 3.3070 no 3_645
H(27) C(15) 3.3130 no 3_645
H(27) H(2) 2.3955 no 3_645
H(27) H(13) 3.3777 no 3_645
H(27) H(17) 3.3051 no 3_645
H(27) H(19) 3.0342 no 3_545
H(27) H(22) 2.7832 no 3_655
H(27) H(30) 3.5960 no 3_645
H(28) O(1) 3.5644 no 3_645
H(28) O(4) 3.0467 no 3_655
H(28) C(9) 3.0534 no 3_645
H(28) C(18) 3.3093 no 3_655
H(28) C(19) 3.5587 no 3_655
H(28) H(11) 3.5022 no 3_645
H(28) H(12) 3.3711 no 3_645
H(28) H(13) 2.1115 no 3_645
H(28) H(21) 2.5872 no 3_655
H(28) H(22) 3.0661 no 3_655
H(28) H(23) 3.2984 no 3_755
H(28) H(24) 3.4612 no 3_755
H(29) O(4) 3.5729 no 3_655
H(29) C(16) 3.2236 no 1_655
H(29) C(20) 3.1045 no 3_755
H(29) C(21) 2.9585 no 3_755
H(29) H(4) 3.4400 no 3_655
H(29) H(18) 3.2437 no 3_645
H(29) H(19) 3.3538 no 1_655
H(29) H(20) 2.4101 no 1_655
H(29) H(21) 3.2851 no 3_655
H(29) H(23) 2.9338 no 3_755
H(29) H(24) 2.6383 no 3_755
H(29) H(26) 2.9623 no 3_655
H(30) O(3) 2.7127 no 1_655
H(30) C(13) 2.9540 no 1_655
H(30) C(14) 3.3620 no 1_655
H(30) C(16) 3.2097 no 1_655
H(30) H(16) 3.4234 no 1_655
H(30) H(18) 3.0944 no 3_645
H(30) H(19) 3.5495 no 1_655
H(30) H(20) 2.8060 no 1_655
H(30) H(27) 3.5960 no 3_655

loop_
_geom_hbond_atom_site_label_D
_geom_hbond_atom_site_label_H
_geom_hbond_atom_site_label_A
_geom_hbond_distance_DA
_geom_hbond_distance_DH
_geom_hbond_distance_HA
_geom_hbond_angle_DHA
_geom_hbond_publ_flag
N(1) H(1) O(2) 2.733(4) 0.970 2.295 106.5 no

loop_
_geom_torsion_atom_site_label_1
_geom_torsion_atom_site_label_2
_geom_torsion_atom_site_label_3
_geom_torsion_atom_site_label_4
_geom_torsion
_geom_torsion_publ_flag
C(5) O(1) C(6) C(7) 67.7(5) no
C(5) O(1) C(6) C(8) -55.8(6) no
C(5) O(1) C(6) C(9) -175.2(4) no
C(6) O(1) C(5) O(2) -8.8(7) no
C(6) O(1) C(5) C(1) 168.3(4) no
C(16) O(3) C(13) C(12) 164.6(3) no
C(16) O(3) C(13) C(14) -16.0(5) no
C(1) N(1) C(4) C(3) -35.7(4) no
C(1) N(1) C(4) C(17) -162.1(3) no
C(1) N(1) C(4) C(23) 80.2(4) no
C(4) N(1) C(1) C(2) 32.8(4) no
C(4) N(1) C(1) C(5) 152.6(3) no
O(4) N(2) C(3) C(2) 122.4(4) no
O(4) N(2) C(3) C(4) -121.8(4) no
O(5) N(2) C(3) C(2) -57.4(5) no
O(5) N(2) C(3) C(4) 58.4(5) no
N(1) C(1) C(2) C(3) -16.1(3) no
N(1) C(1) C(2) C(10) -143.7(3) no
N(1) C(1) C(5) O(1) 162.3(3) no
N(1) C(1) C(5) O(2) -20.5(6) no
C(2) C(1) C(5) O(1) -80.2(4) no
C(2) C(1) C(5) O(2) 97.1(5) no
C(5) C(1) C(2) C(3) -136.0(3) no
C(5) C(1) C(2) C(10) 96.4(4) no
C(1) C(2) C(3) N(2) 113.7(3) no
C(1) C(2) C(3) C(4) -5.1(4) no
C(1) C(2) C(10) C(11) -109.9(4) no
C(1) C(2) C(10) C(15) 65.2(5) no
C(3) C(2) C(10) C(11) 129.7(4) no
C(3) C(2) C(10) C(15) -55.2(5) no
C(10) C(2) C(3) N(2) -120.9(4) no
C(10) C(2) C(3) C(4) 120.4(4) no
N(2) C(3) C(4) N(1) -93.4(4) no
N(2) C(3) C(4) C(17) 28.5(5) no
N(2) C(3) C(4) C(23) 150.2(3) no
C(2) C(3) C(4) N(1) 24.3(4) no
C(2) C(3) C(4) C(17) 146.2(3) no
C(2) C(3) C(4) C(23) -92.1(3) no
N(1) C(4) C(17) C(18) 159.0(3) no
N(1) C(4) C(17) C(22) -23.5(5) no
N(1) C(4) C(23) C(24) -167.4(3) no
N(1) C(4) C(23) C(28) 17.3(5) no
C(3) C(4) C(17) C(18) 40.0(5) no
C(3) C(4) C(17) C(22) -142.5(3) no
C(3) C(4) C(23) C(24) -54.1(5) no
C(3) C(4) C(23) C(28) 130.6(4) no
C(17) C(4) C(23) C(24) 73.2(5) no
C(17) C(4) C(23) C(28) -102.0(4) no
C(23) C(4) C(17) C(18) -82.2(4) no
C(23) C(4) C(17) C(22) 95.3(4) no
C(2) C(10) C(11) C(12) 174.0(4) no
C(2) C(10) C(15) C(14) -173.5(3) no
C(11) C(10) C(15) C(14) 1.8(6) no
C(15) C(10) C(11) C(12) -1.4(6) no
C(10) C(11) C(12) C(13) -0.7(6) no
C(11) C(12) C(13) O(3) -178.1(4) no
C(11) C(12) C(13) C(14) 2.5(6) no
O(3) C(13) C(14) C(15) 178.5(3) no
C(12) C(13) C(14) C(15) -2.1(6) no
C(13) C(14) C(15) C(10) -0.1(6) no
C(4) C(17) C(18) C(19) 179.8(3) no
C(4) C(17) C(22) C(21) 179.8(3) no
C(18) C(17) C(22) C(21) -2.6(5) no
C(22) C(17) C(18) C(19) 2.3(5) no
C(17) C(18) C(19) C(20) 0.1(6) no
C(18) C(19) C(20) C(21) -2.2(6) no
C(19) C(20) C(21) C(22) 1.8(6) no
C(20) C(21) C(22) C(17) 0.6(5) no
C(4) C(23) C(24) C(25) -174.5(3) no
C(4) C(23) C(28) C(27) 175.6(3) no
C(24) C(23) C(28) C(27) 0.2(6) no
C(28) C(23) C(24) C(25) 0.9(6) no
C(23) C(24) C(25) C(26) -1.3(6) no
C(24) C(25) C(26) C(27) 0.6(7) no
C(25) C(26) C(27) C(28) 0.5(7) no
C(26) C(27) C(28) C(23) -0.9(6) no
